data_9003663
loop_
_publ_author_name
'Ellemann-Olesen R'
'Malcherek, T.'

_publ_section_title
;
 Temperature and composition dependence of structural phase transitions in
 Ca(TixZr1-x)OGeO4.
 Sample: Ti95, titanite structure
;
_journal_name_full 'American Mineralogist'
_journal_page_first 687
_journal_page_last 694
_journal_paper_doi 10.2138/am.2005.1767
_journal_volume 90
_journal_year 2005
_chemical_formula_structural Ca(Ti,Zr)OGeO4
_chemical_formula_sum 'Ca Ge O5 Ti0.954 Zr0.046'
_space_group_IT_number 14
_symmetry_space_group_name_Hall '-P 2yab'
_symmetry_space_group_name_H-M 'P 1 21/a 1'
_cell_angle_alpha 90
_cell_angle_beta 113.730
_cell_angle_gamma 90
_cell_length_a 7.15000
_cell_length_b 8.89941
_cell_length_c 6.65482
_cell_formula_units_Z 4
_cell_volume 387.649
_database_code_amcsd 0003761
_exptl_crystal_density_diffrn 4.156
_cod_original_formula_sum 'Ca (Ti.954 Zr.046) Ge O5'
_cod_database_code 9003663
_amcsd_formula_title Ca(Ti,Zr)OGeO4

loop_
_space_group_symop_operation_xyz
x,y,z
1/2+x,1/2-y,z
1/2-x,1/2+y,-z
-x,-y,-z

loop_
_atom_site_label
_atom_site_fract_x
_atom_site_fract_y
_atom_site_fract_z
_atom_site_occupancy
_atom_site_U_iso_or_equiv
Ca 0.24130 0.42190 0.25030 1.00000 0.01500
Ti 0.50270 0.23940 0.74770 0.95400 0.01200
Zr 0.50270 0.23940 0.74770 0.04600 0.01200
Ge 0.74880 0.43310 0.25250 1.00000 0.02100
O1 0.73940 0.31470 0.76840 1.00000 0.00900
O2A 0.92250 0.31230 0.42870 1.00000 0.00900
O2B 0.08130 0.19560 0.04570 1.00000 0.00900
O3A 0.40050 0.46940 0.64300 1.00000 0.00900
O3B 0.60570 0.06190 0.86560 1.00000 0.00900

loop_
_cod_related_entry_id
_cod_related_entry_database
_cod_related_entry_code
1 AMCSD 0003761
